data_4087385
loop_
_publ_author_name
'Schaefer, Brian A.'
'Margulieux, Grant W.'
'Small, Brooke L.'
'Chirik, Paul J.'

_publ_section_title
;
 Evaluation of Cobalt Complexes Bearing Tridentate Pincer Ligands for
 Catalytic C--H Borylation
;
_journal_issue 7
_journal_name_full Organometallics
_journal_page_first 1307
_journal_paper_doi 10.1021/acs.organomet.5b00044
_journal_volume 34
_journal_year 2015
_chemical_absolute_configuration ad
_chemical_formula_sum 'C36 H33 Fe O2 P3'
_chemical_formula_weight 646.38
_space_group_IT_number 19
_space_group_name_Hall 'P 2ac 2ab'
_space_group_name_H-M_alt 'P 21 21 21'
_symmetry_cell_setting orthorhombic
_symmetry_space_group_name_H-M 'P 21 21 21'
_atom_sites_solution_hydrogens geom
_atom_sites_solution_primary direct
_atom_sites_solution_secondary difmap
_audit_creation_method SHELXL-97
_cell_angle_alpha 90.00
_cell_angle_beta 90.00
_cell_angle_gamma 90.00
_cell_formula_units_Z 4
_cell_length_a 7.5748(5)
_cell_length_b 19.2900(12)
_cell_length_c 21.3706(13)
_cell_measurement_reflns_used 9946
_cell_measurement_temperature 100(2)
_cell_measurement_theta_max 27.52
_cell_measurement_theta_min 2.85
_cell_volume 3122.6(3)
_computing_cell_refinement 'Bruker SAINT'
_computing_data_collection 'Bruker APEX2'
_computing_data_reduction 'Bruker SAINT'
_computing_molecular_graphics 'ORTEP 3 (Farraguia, 1997)'
_computing_structure_refinement 'SHELXL-97 (Sheldrick, 2008)'
_computing_structure_solution 'SIR 92 (Giacavazzo, 1993)'
_diffrn_ambient_temperature 100(2)
_diffrn_measured_fraction_theta_full 0.997
_diffrn_measured_fraction_theta_max 0.997
_diffrn_radiation_monochromator graphite
_diffrn_radiation_source 'fine-focus sealed tube'
_diffrn_radiation_type MoK\a
_diffrn_radiation_wavelength 0.71073
_diffrn_reflns_av_R_equivalents 0.0213
_diffrn_reflns_av_sigmaI/netI 0.0373
_diffrn_reflns_limit_h_max 6
_diffrn_reflns_limit_h_min -9
_diffrn_reflns_limit_k_max 19
_diffrn_reflns_limit_k_min -25
_diffrn_reflns_limit_l_max 22
_diffrn_reflns_limit_l_min -27
_diffrn_reflns_number 16923
_diffrn_reflns_theta_full 27.52
_diffrn_reflns_theta_max 27.52
_diffrn_reflns_theta_min 1.42
_exptl_absorpt_coefficient_mu 0.669
_exptl_absorpt_correction_T_max 0.7456
_exptl_absorpt_correction_T_min 0.6355
_exptl_absorpt_correction_type multi-scan
_exptl_absorpt_process_details 'SADABS v2008/1 (Bruker AXS)'
_exptl_crystal_colour yellow
_exptl_crystal_density_diffrn 1.375
_exptl_crystal_density_method 'not measured'
_exptl_crystal_F_000 1344
_exptl_crystal_size_max 0.464
_exptl_crystal_size_mid 0.171
_exptl_crystal_size_min 0.122
_refine_diff_density_max 0.379
_refine_diff_density_min -0.220
_refine_diff_density_rms 0.049
_refine_ls_abs_structure_details 'Flack H D (1983), Acta Cryst. A39, 876-881'
_refine_ls_abs_structure_Flack 0.000(8)
_refine_ls_extinction_method none
_refine_ls_goodness_of_fit_ref 1.042
_refine_ls_hydrogen_treatment constr
_refine_ls_matrix_type full
_refine_ls_number_parameters 380
_refine_ls_number_reflns 7167
_refine_ls_number_restraints 0
_refine_ls_restrained_S_all 1.042
_refine_ls_R_factor_all 0.0255
_refine_ls_R_factor_gt 0.0235
_refine_ls_shift/su_max 0.043
_refine_ls_shift/su_mean 0.000
_refine_ls_structure_factor_coef Fsqd
_refine_ls_weighting_details 'calc w=1/[\s^2^(Fo^2^)+(0.0286P)^2^+0.0000P] where P=(Fo^2^+2Fc^2^)/3'
_refine_ls_weighting_scheme calc
_refine_ls_wR_factor_gt 0.0561
_refine_ls_wR_factor_ref 0.0569
_reflns_number_gt 6825
_reflns_number_total 7167
_reflns_threshold_expression >2\s(I)
_cod_data_source_file om5b00044_si_003.cif
_cod_data_source_block bs34
_cod_depositor_comments
;
The following automatic conversions were performed:

data item '_symmetry_cell_setting' value 'Orthorhombic' was changed
to 'orthorhombic' in accordance with the
/home/saulius/struct/COD-crude-data/automatic-downloads/DataCite-retrospective/ACS/depositions/lib/dictionaries/cif_core.dic
dictionary named 'cif_core.dic' version 2.4.2 last updated on
2011-04-26.

Automatic conversion script
Id: cif_fix_values 6909 2019-04-08 15:41:33Z antanas 
;
_cod_original_sg_symbol_H-M 'P2(1)2(1)2(1) '
_cod_database_code 4087385

loop_
_symmetry_equiv_pos_as_xyz
'x, y, z'
'-x+1/2, -y, z+1/2'
'x+1/2, -y+1/2, -z'
'-x, y+1/2, -z+1/2'

loop_
_atom_site_label
_atom_site_type_symbol
_atom_site_fract_x
_atom_site_fract_y
_atom_site_fract_z
_atom_site_U_iso_or_equiv
_atom_site_adp_type
_atom_site_occupancy
_atom_site_symmetry_multiplicity
_atom_site_calc_flag
_atom_site_refinement_flags
Fe1 Fe 0.69451(3) -0.021216(10) 0.650781(10) 0.00967(5) Uani 1 1 d .
P1 P 0.59821(5) 0.084529(19) 0.659815(17) 0.01050(8) Uani 1 1 d .
P3 P 0.57628(5) -0.09220(2) 0.583305(18) 0.01083(8) Uani 1 1 d .
P2 P 0.46744(5) -0.04987(2) 0.709643(18) 0.01112(8) Uani 1 1 d .
O1 O 0.96622(18) 0.01809(7) 0.56080(6) 0.0263(3) Uani 1 1 d .
O2 O 0.95123(16) -0.06845(6) 0.74325(5) 0.0158(2) Uani 1 1 d .
C23 C 0.3291(2) -0.11679(8) 0.67230(7) 0.0144(3) Uani 1 1 d .
H23A H 0.3725 -0.1636 0.6834 0.017 Uiso 1 1 calc R
H23B H 0.2053 -0.1125 0.6866 0.017 Uiso 1 1 calc R
C31 C 0.5799(2) -0.07039(8) 0.50003(7) 0.0145(3) Uani 1 1 d .
C9 C 0.4814(2) 0.12597(8) 0.59446(7) 0.0122(3) Uani 1 1 d .
C3 C 0.7536(2) 0.15281(8) 0.68316(7) 0.0126(3) Uani 1 1 d .
C2 C 0.8472(2) -0.04951(8) 0.70662(7) 0.0113(3) Uani 1 1 d .
C17 C 0.5063(2) -0.08357(8) 0.78825(7) 0.0148(3) Uani 1 1 d .
C4 C 0.8958(2) 0.13531(8) 0.72090(7) 0.0163(3) Uani 1 1 d .
H4 H 0.9180 0.0880 0.7304 0.020 Uiso 1 1 calc R
C15 C 0.4352(2) 0.08945(8) 0.72389(7) 0.0133(3) Uani 1 1 d .
H15A H 0.4963 0.0916 0.7648 0.016 Uiso 1 1 calc R
H15B H 0.3618 0.1316 0.7193 0.016 Uiso 1 1 calc R
C11 C 0.4936(3) 0.17033(9) 0.48855(8) 0.0195(4) Uani 1 1 d .
H11 H 0.5599 0.1810 0.4521 0.023 Uiso 1 1 calc R
C25 C 0.6624(2) -0.18155(7) 0.58263(7) 0.0120(3) Uani 1 1 d .
C36 C 0.4785(3) -0.01513(8) 0.47789(7) 0.0204(4) Uani 1 1 d .
H36 H 0.4013 0.0088 0.5055 0.024 Uiso 1 1 calc R
C20 C 0.5862(3) -0.13757(11) 0.90585(8) 0.0272(4) Uani 1 1 d .
H20 H 0.6117 -0.1564 0.9459 0.033 Uiso 1 1 calc R
C13 C 0.2179(2) 0.16888(8) 0.54356(8) 0.0204(4) Uani 1 1 d .
H13 H 0.0947 0.1779 0.5448 0.025 Uiso 1 1 calc R
C8 C 0.7268(2) 0.22274(8) 0.66824(8) 0.0176(4) Uani 1 1 d .
H8 H 0.6311 0.2356 0.6419 0.021 Uiso 1 1 calc R
C22 C 0.6014(2) -0.14484(9) 0.79423(8) 0.0181(3) Uani 1 1 d .
H22 H 0.6397 -0.1686 0.7577 0.022 Uiso 1 1 calc R
C14 C 0.3019(2) 0.14008(8) 0.59507(7) 0.0160(3) Uani 1 1 d .
H14 H 0.2350 0.1298 0.6315 0.019 Uiso 1 1 calc R
C7 C 0.8388(3) 0.27343(9) 0.69151(8) 0.0223(4) Uani 1 1 d .
H7 H 0.8201 0.3207 0.6809 0.027 Uiso 1 1 calc R
C24 C 0.3403(2) -0.10575(8) 0.60115(7) 0.0151(3) Uani 1 1 d .
H24A H 0.2701 -0.0648 0.5885 0.018 Uiso 1 1 calc R
H24B H 0.2948 -0.1469 0.5786 0.018 Uiso 1 1 calc R
C33 C 0.7066(3) -0.08279(10) 0.39665(8) 0.0255(4) Uani 1 1 d .
H33 H 0.7853 -0.1058 0.3689 0.031 Uiso 1 1 calc R
C30 C 0.8309(2) -0.19367(8) 0.60560(7) 0.0165(3) Uani 1 1 d .
H30 H 0.8989 -0.1561 0.6213 0.020 Uiso 1 1 calc R
C21 C 0.6413(2) -0.17183(9) 0.85275(9) 0.0233(4) Uani 1 1 d .
H21 H 0.7063 -0.2138 0.8562 0.028 Uiso 1 1 calc R
C18 C 0.4542(2) -0.04855(9) 0.84265(8) 0.0204(3) Uani 1 1 d .
H18 H 0.3916 -0.0060 0.8396 0.025 Uiso 1 1 calc R
C28 C 0.8032(3) -0.31548(8) 0.58458(8) 0.0205(4) Uani 1 1 d .
H28 H 0.8499 -0.3611 0.5861 0.025 Uiso 1 1 calc R
C10 C 0.5771(2) 0.14063(8) 0.53994(8) 0.0168(3) Uani 1 1 d .
H10 H 0.6996 0.1302 0.5381 0.020 Uiso 1 1 calc R
C5 C 1.0058(2) 0.18633(9) 0.74498(8) 0.0208(4) Uani 1 1 d .
H5 H 1.1009 0.1739 0.7717 0.025 Uiso 1 1 calc R
C6 C 0.9775(3) 0.25533(9) 0.73009(8) 0.0207(4) Uani 1 1 d .
H6 H 1.0533 0.2901 0.7464 0.025 Uiso 1 1 calc R
C27 C 0.6362(3) -0.30410(9) 0.56086(9) 0.0241(4) Uani 1 1 d .
H27 H 0.5688 -0.3421 0.5457 0.029 Uiso 1 1 calc R
C29 C 0.9018(3) -0.26038(9) 0.60599(8) 0.0205(4) Uani 1 1 d .
H29 H 1.0183 -0.2678 0.6210 0.025 Uiso 1 1 calc R
C19 C 0.4943(3) -0.07604(10) 0.90117(8) 0.0256(4) Uani 1 1 d .
H19 H 0.4582 -0.0524 0.9380 0.031 Uiso 1 1 calc R
C32 C 0.6950(3) -0.10373(9) 0.45878(7) 0.0194(3) Uani 1 1 d .
H32 H 0.7658 -0.1410 0.4733 0.023 Uiso 1 1 calc R
C12 C 0.3149(3) 0.18447(8) 0.49020(8) 0.0209(4) Uani 1 1 d .
H12 H 0.2585 0.2048 0.4550 0.025 Uiso 1 1 calc R
C1 C 0.8579(2) 0.00298(8) 0.59624(7) 0.0150(3) Uani 1 1 d .
C26 C 0.5655(2) -0.23767(8) 0.55888(8) 0.0197(4) Uani 1 1 d .
H26 H 0.4517 -0.2303 0.5415 0.024 Uiso 1 1 calc R
C35 C 0.4900(3) 0.00505(9) 0.41542(8) 0.0249(4) Uani 1 1 d .
H35 H 0.4191 0.0421 0.4005 0.030 Uiso 1 1 calc R
C16 C 0.3191(2) 0.02471(8) 0.72057(7) 0.0147(3) Uani 1 1 d .
H16A H 0.2355 0.0282 0.6851 0.018 Uiso 1 1 calc R
H16B H 0.2505 0.0194 0.7597 0.018 Uiso 1 1 calc R
C34 C 0.6040(3) -0.02851(9) 0.37511(8) 0.0258(4) Uani 1 1 d .
H34 H 0.6119 -0.0143 0.3326 0.031 Uiso 1 1 calc R

loop_
_atom_site_aniso_label
_atom_site_aniso_U_11
_atom_site_aniso_U_22
_atom_site_aniso_U_33
_atom_site_aniso_U_23
_atom_site_aniso_U_13
_atom_site_aniso_U_12
Fe1 0.01006(10) 0.00900(10) 0.00995(10) 0.00061(8) 0.00118(9) 0.00040(9)
P1 0.01082(19) 0.00956(18) 0.01112(19) 0.00073(14) 0.00010(15) 0.00065(15)
P3 0.0120(2) 0.01012(18) 0.01037(18) 0.00073(14) -0.00071(14) 0.00090(15)
P2 0.0113(2) 0.01056(18) 0.01152(19) 0.00125(14) 0.00179(15) 0.00089(15)
O1 0.0241(7) 0.0315(7) 0.0234(7) 0.0041(5) 0.0096(5) -0.0059(6)
O2 0.0140(6) 0.0169(6) 0.0163(6) -0.0005(4) -0.0016(5) 0.0019(5)
C23 0.0120(8) 0.0126(7) 0.0185(8) 0.0006(6) 0.0019(6) -0.0010(6)
C31 0.0175(8) 0.0134(7) 0.0125(7) 0.0011(5) -0.0041(6) -0.0045(6)
C9 0.0164(8) 0.0066(7) 0.0137(7) -0.0011(5) -0.0033(6) 0.0007(6)
C3 0.0137(8) 0.0126(7) 0.0116(8) -0.0015(5) 0.0021(6) -0.0010(6)
C2 0.0130(8) 0.0088(6) 0.0121(7) -0.0010(5) 0.0045(6) -0.0006(6)
C17 0.0126(8) 0.0180(8) 0.0137(7) 0.0031(6) 0.0017(6) -0.0036(6)
C4 0.0185(9) 0.0138(8) 0.0167(8) -0.0024(6) -0.0006(7) 0.0033(7)
C15 0.0126(8) 0.0136(7) 0.0136(7) -0.0008(6) 0.0021(6) 0.0031(6)
C11 0.0278(10) 0.0170(8) 0.0139(8) 0.0025(6) -0.0015(7) -0.0023(7)
C25 0.0171(8) 0.0094(7) 0.0096(7) 0.0006(5) 0.0019(6) 0.0019(6)
C36 0.0290(10) 0.0143(8) 0.0178(8) -0.0011(6) -0.0060(7) 0.0000(8)
C20 0.0195(10) 0.0447(12) 0.0176(9) 0.0134(8) -0.0026(7) -0.0089(9)
C13 0.0168(9) 0.0172(8) 0.0274(9) 0.0017(6) -0.0071(7) 0.0007(7)
C8 0.0220(9) 0.0130(7) 0.0179(8) 0.0005(6) -0.0010(7) 0.0001(7)
C22 0.0160(9) 0.0199(8) 0.0186(8) 0.0030(6) 0.0034(7) 0.0005(7)
C14 0.0184(8) 0.0123(7) 0.0172(8) 0.0003(6) 0.0001(7) 0.0007(7)
C7 0.0300(11) 0.0133(8) 0.0235(9) -0.0005(6) 0.0041(8) -0.0050(8)
C24 0.0136(8) 0.0152(8) 0.0166(8) 0.0000(6) -0.0017(6) 0.0005(6)
C33 0.0287(10) 0.0319(10) 0.0160(8) 0.0032(7) 0.0039(7) -0.0055(9)
C30 0.0195(9) 0.0165(8) 0.0135(8) -0.0035(6) -0.0012(7) 0.0022(7)
C21 0.0166(9) 0.0269(9) 0.0262(9) 0.0123(7) -0.0027(7) -0.0017(7)
C18 0.0221(9) 0.0222(8) 0.0170(8) 0.0003(6) 0.0019(7) -0.0022(7)
C28 0.0274(10) 0.0129(7) 0.0212(9) 0.0015(6) 0.0060(8) 0.0072(8)
C10 0.0168(9) 0.0156(8) 0.0179(8) 0.0018(6) 0.0001(7) 0.0007(7)
C5 0.0167(9) 0.0238(9) 0.0219(9) -0.0086(7) -0.0012(7) 0.0031(7)
C6 0.0190(9) 0.0203(9) 0.0227(9) -0.0096(7) 0.0047(7) -0.0068(7)
C27 0.0241(10) 0.0139(8) 0.0343(10) -0.0040(7) 0.0046(8) -0.0018(7)
C29 0.0212(9) 0.0228(9) 0.0175(8) -0.0014(6) -0.0028(7) 0.0095(7)
C19 0.0257(10) 0.0367(11) 0.0146(8) -0.0006(7) 0.0024(7) -0.0053(9)
C32 0.0184(9) 0.0233(9) 0.0166(8) 0.0044(6) -0.0002(7) -0.0002(8)
C12 0.0286(10) 0.0139(8) 0.0203(9) 0.0048(6) -0.0097(8) -0.0019(8)
C1 0.0175(8) 0.0135(7) 0.0141(8) 0.0001(6) -0.0014(6) 0.0002(6)
C26 0.0167(9) 0.0167(8) 0.0258(9) -0.0017(6) -0.0022(7) -0.0003(7)
C35 0.0402(12) 0.0146(8) 0.0197(9) 0.0050(6) -0.0122(8) -0.0030(8)
C16 0.0134(8) 0.0133(7) 0.0175(8) 0.0025(6) 0.0031(6) 0.0021(7)
C34 0.0374(11) 0.0251(9) 0.0149(8) 0.0062(7) -0.0052(8) -0.0140(8)

loop_
_atom_type_symbol
_atom_type_description
_atom_type_scat_dispersion_real
_atom_type_scat_dispersion_imag
_atom_type_scat_source
C C 0.0033 0.0016 'International Tables Vol C Tables 4.2.6.8 and 6.1.1.4'
H H 0.0000 0.0000 'International Tables Vol C Tables 4.2.6.8 and 6.1.1.4'
O O 0.0106 0.0060 'International Tables Vol C Tables 4.2.6.8 and 6.1.1.4'
P P 0.1023 0.0942 'International Tables Vol C Tables 4.2.6.8 and 6.1.1.4'
Fe Fe 0.3463 0.8444 'International Tables Vol C Tables 4.2.6.8 and 6.1.1.4'

loop_
_geom_angle_atom_site_label_1
_geom_angle_atom_site_label_2
_geom_angle_atom_site_label_3
_geom_angle
C2 Fe1 C1 93.98(7)
C2 Fe1 P1 116.99(5)
C1 Fe1 P1 92.63(5)
C2 Fe1 P3 121.78(5)
C1 Fe1 P3 90.99(5)
P1 Fe1 P3 120.652(18)
C2 Fe1 P2 92.78(5)
C1 Fe1 P2 173.10(5)
P1 Fe1 P2 85.569(16)
P3 Fe1 P2 84.223(17)
C3 P1 C9 101.73(7)
C3 P1 C15 100.98(7)
C9 P1 C15 102.67(7)
C3 P1 Fe1 118.82(5)
C9 P1 Fe1 120.16(5)
C15 P1 Fe1 109.78(5)
C31 P3 C25 101.66(7)
C31 P3 C24 104.37(8)
C25 P3 C24 102.24(7)
C31 P3 Fe1 119.52(5)
C25 P3 Fe1 116.55(5)
C24 P3 Fe1 110.48(5)
C17 P2 C16 105.07(7)
C17 P2 C23 103.92(7)
C16 P2 C23 104.78(8)
C17 P2 Fe1 119.31(5)
C16 P2 Fe1 110.69(5)
C23 P2 Fe1 111.86(5)
C24 C23 P2 107.44(11)
C36 C31 C32 118.75(15)
C36 C31 P3 119.79(13)
C32 C31 P3 121.19(12)
C14 C9 C10 118.40(15)
C14 C9 P1 123.41(12)
C10 C9 P1 118.10(13)
C4 C3 C8 118.63(15)
C4 C3 P1 118.76(12)
C8 C3 P1 122.42(13)
O2 C2 Fe1 178.96(14)
C22 C17 C18 118.64(15)
C22 C17 P2 118.10(12)
C18 C17 P2 123.14(13)
C3 C4 C5 120.60(15)
C16 C15 P1 107.95(10)
C12 C11 C10 120.46(17)
C30 C25 C26 118.64(14)
C30 C25 P3 118.73(12)
C26 C25 P3 122.63(13)
C35 C36 C31 120.20(17)
C21 C20 C19 120.38(16)
C14 C13 C12 119.70(17)
C7 C8 C3 120.56(16)
C21 C22 C17 120.98(16)
C13 C14 C9 121.37(16)
C6 C7 C8 120.10(16)
C23 C24 P3 106.09(11)
C34 C33 C32 120.12(18)
C25 C30 C29 120.78(16)
C20 C21 C22 119.75(17)
C19 C18 C17 120.05(17)
C29 C28 C27 119.77(16)
C11 C10 C9 120.29(17)
C6 C5 C4 120.18(17)
C7 C6 C5 119.90(16)
C28 C27 C26 120.72(17)
C28 C29 C30 120.09(17)
C20 C19 C18 120.19(17)
C33 C32 C31 120.58(16)
C11 C12 C13 119.76(16)
O1 C1 Fe1 179.10(16)
C27 C26 C25 119.94(17)
C34 C35 C36 120.40(17)
C15 C16 P2 107.05(11)
C35 C34 C33 119.93(16)

loop_
_geom_bond_atom_site_label_1
_geom_bond_atom_site_label_2
_geom_bond_distance
Fe1 C2 1.7490(16)
Fe1 C1 1.7631(16)
Fe1 P1 2.1749(4)
Fe1 P3 2.1808(5)
Fe1 P2 2.2014(5)
P1 C3 1.8355(16)
P1 C9 1.8365(16)
P1 C15 1.8463(16)
P3 C31 1.8289(16)
P3 C25 1.8431(15)
P3 C24 1.8463(18)
P2 C17 1.8250(16)
P2 C16 1.8404(16)
P2 C23 1.8441(16)
O1 C1 1.154(2)
O2 C2 1.1694(19)
C23 C24 1.538(2)
C31 C36 1.397(2)
C31 C32 1.396(2)
C9 C14 1.387(2)
C9 C10 1.401(2)
C3 C4 1.387(2)
C3 C8 1.401(2)
C17 C22 1.390(2)
C17 C18 1.401(2)
C4 C5 1.389(2)
C15 C16 1.529(2)
C11 C12 1.381(3)
C11 C10 1.391(2)
C25 C30 1.387(2)
C25 C26 1.403(2)
C36 C35 1.393(2)
C20 C21 1.378(3)
C20 C19 1.380(3)
C13 C14 1.387(2)
C13 C12 1.389(3)
C8 C7 1.387(2)
C22 C21 1.388(2)
C7 C6 1.380(3)
C33 C34 1.383(3)
C33 C32 1.391(2)
C30 C29 1.394(2)
C18 C19 1.392(2)
C28 C29 1.377(3)
C28 C27 1.380(3)
C5 C6 1.385(3)
C27 C26 1.389(2)
C35 C34 1.381(3)

loop_
_geom_torsion_atom_site_label_1
_geom_torsion_atom_site_label_2
_geom_torsion_atom_site_label_3
_geom_torsion_atom_site_label_4
_geom_torsion
C2 Fe1 P1 C3 39.28(8)
C1 Fe1 P1 C3 -56.54(8)
P3 Fe1 P1 C3 -149.26(6)
P2 Fe1 P1 C3 130.14(6)
C2 Fe1 P1 C9 165.29(8)
C1 Fe1 P1 C9 69.48(8)
P3 Fe1 P1 C9 -23.24(7)
P2 Fe1 P1 C9 -103.84(7)
C2 Fe1 P1 C15 -76.12(8)
C1 Fe1 P1 C15 -171.93(8)
P3 Fe1 P1 C15 95.35(6)
P2 Fe1 P1 C15 14.75(6)
C2 Fe1 P3 C31 -129.05(9)
C1 Fe1 P3 C31 -33.76(9)
P1 Fe1 P3 C31 59.90(7)
P2 Fe1 P3 C31 141.26(7)
C2 Fe1 P3 C25 -6.20(8)
C1 Fe1 P3 C25 89.10(8)
P1 Fe1 P3 C25 -177.25(6)
P2 Fe1 P3 C25 -95.89(6)
C2 Fe1 P3 C24 109.88(8)
C1 Fe1 P3 C24 -154.82(8)
P1 Fe1 P3 C24 -61.17(6)
P2 Fe1 P3 C24 20.19(6)
C2 Fe1 P2 C17 3.55(8)
P1 Fe1 P2 C17 -113.32(6)
P3 Fe1 P2 C17 125.23(6)
C2 Fe1 P2 C16 125.60(7)
P1 Fe1 P2 C16 8.73(6)
P3 Fe1 P2 C16 -112.72(6)
C2 Fe1 P2 C23 -117.95(7)
P1 Fe1 P2 C23 125.18(6)
P3 Fe1 P2 C23 3.73(6)
C17 P2 C23 C24 -161.57(11)
C16 P2 C23 C24 88.41(12)
Fe1 P2 C23 C24 -31.56(12)
C25 P3 C31 C36 161.39(14)
C24 P3 C31 C36 55.35(15)
Fe1 P3 C31 C36 -68.72(15)
C25 P3 C31 C32 -24.68(16)
C24 P3 C31 C32 -130.72(14)
Fe1 P3 C31 C32 105.20(13)
C3 P1 C9 C14 -117.19(14)
C15 P1 C9 C14 -12.95(15)
Fe1 P1 C9 C14 109.18(13)
C3 P1 C9 C10 66.36(13)
C15 P1 C9 C10 170.61(12)
Fe1 P1 C9 C10 -67.27(13)
C9 P1 C3 C4 -163.83(13)
C15 P1 C3 C4 90.59(14)
Fe1 P1 C3 C4 -29.42(15)
C9 P1 C3 C8 21.09(15)
C15 P1 C3 C8 -84.48(14)
Fe1 P1 C3 C8 155.51(12)
C16 P2 C17 C22 173.91(13)
C23 P2 C17 C22 64.09(14)
Fe1 P2 C17 C22 -61.29(14)
C16 P2 C17 C18 -10.10(16)
C23 P2 C17 C18 -119.91(15)
Fe1 P2 C17 C18 114.70(14)
C8 C3 C4 C5 2.0(2)
P1 C3 C4 C5 -173.25(13)
C3 P1 C15 C16 -166.68(10)
C9 P1 C15 C16 88.49(11)
Fe1 P1 C15 C16 -40.41(11)
C31 P3 C25 C30 108.47(13)
C24 P3 C25 C30 -143.83(13)
Fe1 P3 C25 C30 -23.26(14)
C31 P3 C25 C26 -70.49(15)
C24 P3 C25 C26 37.21(15)
Fe1 P3 C25 C26 157.79(12)
C32 C31 C36 C35 1.3(3)
P3 C31 C36 C35 175.38(14)
C4 C3 C8 C7 -0.9(2)
P1 C3 C8 C7 174.18(13)
C18 C17 C22 C21 1.3(3)
P2 C17 C22 C21 177.52(14)
C12 C13 C14 C9 -0.4(2)
C10 C9 C14 C13 -0.9(2)
P1 C9 C14 C13 -177.30(12)
C3 C8 C7 C6 -0.5(3)
P2 C23 C24 P3 45.47(12)
C31 P3 C24 C23 -174.26(10)
C25 P3 C24 C23 80.13(11)
Fe1 P3 C24 C23 -44.57(11)
C26 C25 C30 C29 -0.9(2)
P3 C25 C30 C29 -179.94(12)
C19 C20 C21 C22 -1.1(3)
C17 C22 C21 C20 0.0(3)
C22 C17 C18 C19 -1.5(3)
P2 C17 C18 C19 -177.50(14)
C12 C11 C10 C9 -1.3(3)
C14 C9 C10 C11 1.7(2)
P1 C9 C10 C11 178.32(12)
C3 C4 C5 C6 -1.8(3)
C8 C7 C6 C5 0.7(3)
C4 C5 C6 C7 0.4(3)
C29 C28 C27 C26 -0.6(3)
C27 C28 C29 C30 2.1(3)
C25 C30 C29 C28 -1.3(2)
C21 C20 C19 C18 0.9(3)
C17 C18 C19 C20 0.4(3)
C34 C33 C32 C31 0.0(3)
C36 C31 C32 C33 -0.7(3)
P3 C31 C32 C33 -174.73(14)
C10 C11 C12 C13 0.0(3)
C14 C13 C12 C11 0.9(3)
C28 C27 C26 C25 -1.6(3)
C30 C25 C26 C27 2.4(2)
P3 C25 C26 C27 -178.65(13)
C31 C36 C35 C34 -1.2(3)
P1 C15 C16 P2 45.89(12)
C17 P2 C16 C15 94.93(11)
C23 P2 C16 C15 -155.88(10)
Fe1 P2 C16 C15 -35.13(11)
C36 C35 C34 C33 0.4(3)
C32 C33 C34 C35 0.2(3)
